data_2210662
loop_
_publ_author_name
'Huan-Xia Zhang'
'Da-Bin Qin'
'Lin-Hai Jing'
'Shao-Jin Gu'

_publ_section_title
;
 1-Benzyl-3-[4-(dibromomethyl)benzyl]imidazolium hexafluorophosphate
;
_journal_coeditor_code HK2132
_journal_issue 10
_journal_name_full 'Acta Crystallographica Section E'
_journal_page_first o4748
_journal_page_last o4749
_journal_paper_doi 10.1107/S1600536806038852
_journal_volume 62
_journal_year 2006
_chemical_formula_iupac 'C18 H17 Br2 N2 +, P1 F6 -'
_chemical_formula_moiety 'C18 H17 Br2 N2 +, F6 P -'
_chemical_formula_sum 'C18 H17 Br2 F6 N2 P'
_chemical_formula_weight 566.13
_chemical_name_systematic
;
1-Benzyl-3-[4-(dibromomethyl)benzyl]imidazolium hexafluorophosphate
;
_space_group_IT_number 14
_symmetry_cell_setting monoclinic
_symmetry_space_group_name_Hall '-P 2ybc'
_symmetry_space_group_name_H-M 'P 1 21/c 1'
_atom_sites_solution_hydrogens geom
_atom_sites_solution_primary direct
_atom_sites_solution_secondary difmap
_audit_creation_method SHELXL-97
_cell_angle_alpha 90.00
_cell_angle_beta 91.9630(10)
_cell_angle_gamma 90.00
_cell_formula_units_Z 4
_cell_length_a 9.9544(2)
_cell_length_b 14.2182(3)
_cell_length_c 14.2552(3)
_cell_measurement_reflns_used 15567
_cell_measurement_temperature 153(2)
_cell_measurement_theta_max 27.51
_cell_measurement_theta_min 3.20
_cell_volume 2016.41(7)
_computing_cell_refinement RAPID-AUTO
_computing_data_collection 'RAPID-AUTO (Rigaku/MSC, 2004)'
_computing_data_reduction RAPID-AUTO
_computing_molecular_graphics 'SHELXTL (Bruker, 1997)'
_computing_publication_material SHELXTL
_computing_structure_refinement 'SHELXL97 (Sheldrick, 1997)'
_computing_structure_solution 'SHELXS97 (Sheldrick, 1997)'
_diffrn_ambient_temperature 153(2)
_diffrn_measured_fraction_theta_full 0.994
_diffrn_measured_fraction_theta_max 0.994
_diffrn_measurement_device_type 'Rigaku R-AXIS RAPID'
_diffrn_measurement_method \w
_diffrn_radiation_monochromator graphite
_diffrn_radiation_source 'Rotating Anode'
_diffrn_radiation_type MoK\a
_diffrn_radiation_wavelength 0.71073
_diffrn_reflns_av_R_equivalents 0.0492
_diffrn_reflns_av_sigmaI/netI 0.0401
_diffrn_reflns_limit_h_max 12
_diffrn_reflns_limit_h_min -12
_diffrn_reflns_limit_k_max 18
_diffrn_reflns_limit_k_min -17
_diffrn_reflns_limit_l_max 18
_diffrn_reflns_limit_l_min -18
_diffrn_reflns_number 19223
_diffrn_reflns_theta_full 27.48
_diffrn_reflns_theta_max 27.48
_diffrn_reflns_theta_min 3.20
_diffrn_standards_decay_% 0
_diffrn_standards_interval_count 0
_diffrn_standards_interval_time 0
_diffrn_standards_number 0
_exptl_absorpt_coefficient_mu 4.161
_exptl_absorpt_correction_T_max 0.160
_exptl_absorpt_correction_T_min 0.138
_exptl_absorpt_correction_type multi-scan
_exptl_absorpt_process_details '(Blessing, 1995)'
_exptl_crystal_colour White
_exptl_crystal_density_diffrn 1.865
_exptl_crystal_density_method 'not measured'
_exptl_crystal_description block
_exptl_crystal_F_000 1112
_exptl_crystal_size_max 0.51
_exptl_crystal_size_mid 0.47
_exptl_crystal_size_min 0.44
_refine_diff_density_max 0.840
_refine_diff_density_min -0.737
_refine_ls_extinction_coef 0.0095(7)
_refine_ls_extinction_expression Fc^*^=kFc[1+0.001xFc^2^\l^3^/sin(2\q)]^-1/4^
_refine_ls_extinction_method SHELXL97
_refine_ls_goodness_of_fit_ref 1.013
_refine_ls_hydrogen_treatment constr
_refine_ls_matrix_type full
_refine_ls_number_parameters 282
_refine_ls_number_reflns 4610
_refine_ls_number_restraints 10
_refine_ls_restrained_S_all 1.017
_refine_ls_R_factor_all 0.0427
_refine_ls_R_factor_gt 0.0362
_refine_ls_shift/su_max 0.001
_refine_ls_shift/su_mean 0.000
_refine_ls_structure_factor_coef Fsqd
_refine_ls_weighting_details 'calc w=1/[\s^2^(Fo^2^)+(0.0546P)^2^+1.96P] where P=(Fo^2^+2Fc^2^)/3'
_refine_ls_weighting_scheme calc
_refine_ls_wR_factor_gt 0.0948
_refine_ls_wR_factor_ref 0.0993
_reflns_number_gt 4042
_reflns_number_total 4610
_reflns_threshold_expression I>2\s(I)
_cod_data_source_file hk2132.cif
_cod_data_source_block I
_cod_original_sg_symbol_H-M 'P 21/c'
_cod_database_code 2210662
_cod_database_fobs_code 2210662

loop_
_symmetry_equiv_pos_as_xyz
'x, y, z'
'-x, y+1/2, -z+1/2'
'-x, -y, -z'
'x, -y-1/2, z-1/2'

loop_
_atom_site_type_symbol
_atom_site_label
_atom_site_fract_x
_atom_site_fract_y
_atom_site_fract_z
_atom_site_U_iso_or_equiv
_atom_site_adp_type
_atom_site_calc_flag
_atom_site_refinement_flags
_atom_site_occupancy
_atom_site_disorder_assembly
_atom_site_disorder_group
P P 0.17264(7) 0.48423(5) 0.86395(5) 0.02206(16) Uani d D 1 . .
Br Br1 0.29721(3) 0.33642(2) 0.59898(2) 0.03139(12) Uani d . 1 . .
Br Br2 0.54390(3) 0.21306(2) 0.53314(2) 0.03532(12) Uani d . 1 . .
F F1 0.1285(4) 0.4117(2) 0.7843(3) 0.0857(13) Uani d PD 0.851(4) A 1
F F2 0.2150(4) 0.5529(3) 0.9454(2) 0.0839(12) Uani d PD 0.851(4) A 1
F F3 0.2401(4) 0.5502(3) 0.7909(3) 0.0763(12) Uani d PD 0.851(4) A 1
F F4 0.1066(3) 0.4123(3) 0.9334(3) 0.0811(12) Uani d PD 0.851(4) A 1
F F1' 0.199(2) 0.4534(16) 0.7598(6) 0.0857(13) Uani d PD 0.149(4) A 2
F F2' 0.136(2) 0.5243(17) 0.9632(8) 0.0839(12) Uani d PD 0.149(4) A 2
F F3' 0.2501(14) 0.5801(7) 0.8503(15) 0.049(4) Uani d PD 0.149(4) A 2
F F4' 0.0899(19) 0.3900(9) 0.8686(18) 0.0811(12) Uani d PD 0.149(4) A 2
F F5 0.0349(2) 0.53684(17) 0.8453(2) 0.0722(8) Uani d D 1 A .
F F6 0.30983(18) 0.42964(17) 0.8802(2) 0.0715(8) Uani d D 1 A .
N N1 0.2095(2) 0.71473(16) 0.17151(15) 0.0223(5) Uani d . 1 . .
N N2 0.3376(2) 0.59222(15) 0.17244(15) 0.0217(4) Uani d . 1 . .
C C1 0.0616(3) 0.7751(2) -0.0251(2) 0.0305(6) Uani d . 1 . .
H H1 0.0289 0.7126 -0.0202 0.037 Uiso calc R 1 . .
C C2 0.0672(3) 0.8178(3) -0.1120(2) 0.0383(7) Uani d . 1 . .
H H2 0.0376 0.7844 -0.1666 0.046 Uiso calc R 1 . .
C C3 0.1153(3) 0.9081(2) -0.1203(2) 0.0356(7) Uani d . 1 . .
H H3 0.1181 0.9369 -0.1803 0.043 Uiso calc R 1 . .
C C4 0.1593(3) 0.9567(2) -0.0413(2) 0.0367(7) Uani d . 1 . .
H H4 0.1939 1.0186 -0.0468 0.044 Uiso calc R 1 . .
C C5 0.1526(3) 0.9141(2) 0.0470(2) 0.0301(6) Uani d . 1 . .
H H5 0.1819 0.9476 0.1016 0.036 Uiso calc R 1 . .
C C6 0.1037(3) 0.82372(19) 0.05510(19) 0.0233(5) Uani d . 1 . .
C C7 0.0948(3) 0.7779(2) 0.1502(2) 0.0270(6) Uani d . 1 . .
H H7A 0.0920 0.8274 0.1989 0.032 Uiso calc R 1 . .
H H7B 0.0102 0.7415 0.1522 0.032 Uiso calc R 1 . .
C C8 0.2181(3) 0.62548(19) 0.14427(18) 0.0227(5) Uani d . 1 . .
H H8 0.1503 0.5913 0.1104 0.027 Uiso calc R 1 . .
C C9 0.3279(3) 0.7393(2) 0.2178(2) 0.0289(6) Uani d . 1 . .
H H9 0.3496 0.7990 0.2442 0.035 Uiso calc R 1 . .
C C10 0.4068(3) 0.6627(2) 0.2183(2) 0.0288(6) Uani d . 1 . .
H H10 0.4950 0.6582 0.2456 0.035 Uiso calc R 1 . .
C C11 0.3846(3) 0.49480(19) 0.15784(19) 0.0266(6) Uani d . 1 . .
H H11A 0.4779 0.4962 0.1359 0.032 Uiso calc R 1 . .
H H11B 0.3273 0.4645 0.1084 0.032 Uiso calc R 1 . .
C C12 0.3805(3) 0.43704(18) 0.24708(18) 0.0213(5) Uani d . 1 . .
C C13 0.4738(3) 0.45216(19) 0.3206(2) 0.0263(6) Uani d . 1 . .
H H13 0.5398 0.4999 0.3151 0.032 Uiso calc R 1 . .
C C14 0.4717(3) 0.39860(19) 0.4016(2) 0.0260(6) Uani d . 1 . .
H H14 0.5345 0.4107 0.4518 0.031 Uiso calc R 1 . .
C C15 0.3775(3) 0.32713(18) 0.40936(18) 0.0212(5) Uani d . 1 . .
C C16 0.2849(3) 0.3114(2) 0.3358(2) 0.0256(5) Uani d . 1 . .
H H16 0.2207 0.2623 0.3403 0.031 Uiso calc R 1 . .
C C17 0.2858(3) 0.3671(2) 0.25587(19) 0.0262(6) Uani d . 1 . .
H H17 0.2205 0.3569 0.2067 0.031 Uiso calc R 1 . .
C C18 0.3711(3) 0.2663(2) 0.49434(19) 0.0263(5) Uani d . 1 . .
H H18 0.3086 0.2130 0.4790 0.032 Uiso calc R 1 . .

loop_
_atom_site_aniso_label
_atom_site_aniso_U_11
_atom_site_aniso_U_22
_atom_site_aniso_U_33
_atom_site_aniso_U_12
_atom_site_aniso_U_13
_atom_site_aniso_U_23
P 0.0238(3) 0.0224(3) 0.0200(3) -0.0029(2) 0.0014(3) 0.0005(2)
Br1 0.03370(18) 0.03511(19) 0.02565(17) 0.00148(11) 0.00530(12) 0.00204(11)
Br2 0.03993(19) 0.0397(2) 0.02621(17) 0.01365(12) -0.00067(13) 0.00680(12)
F1 0.109(3) 0.066(2) 0.080(2) -0.001(2) -0.031(2) -0.044(2)
F2 0.100(3) 0.088(3) 0.062(2) -0.008(2) -0.027(2) -0.0462(19)
F3 0.081(2) 0.076(3) 0.075(2) 0.0101(19) 0.034(2) 0.053(2)
F4 0.0675(18) 0.080(2) 0.098(3) -0.0100(16) 0.035(2) 0.052(2)
F1' 0.109(3) 0.066(2) 0.080(2) -0.001(2) -0.031(2) -0.044(2)
F2' 0.100(3) 0.088(3) 0.062(2) -0.008(2) -0.027(2) -0.0462(19)
F3' 0.037(7) 0.031(7) 0.079(13) -0.019(6) 0.001(8) 0.009(8)
F4' 0.0675(18) 0.080(2) 0.098(3) -0.0100(16) 0.035(2) 0.052(2)
F5 0.0361(11) 0.0507(14) 0.129(3) 0.0122(10) -0.0060(13) 0.0073(15)
F6 0.0292(10) 0.0512(14) 0.134(3) 0.0070(9) -0.0012(13) 0.0344(15)
N1 0.0262(11) 0.0218(11) 0.0191(10) 0.0017(8) 0.0022(9) 0.0024(8)
N2 0.0269(11) 0.0191(11) 0.0191(10) 0.0014(8) 0.0029(9) 0.0038(8)
C1 0.0338(15) 0.0298(15) 0.0280(14) -0.0048(11) 0.0054(12) -0.0027(11)
C2 0.0428(17) 0.050(2) 0.0220(14) -0.0049(14) 0.0042(13) -0.0046(13)
C3 0.0334(15) 0.0480(19) 0.0257(14) -0.0007(13) 0.0063(12) 0.0107(13)
C4 0.0422(17) 0.0313(16) 0.0364(17) -0.0062(13) -0.0001(13) 0.0085(13)
C5 0.0343(15) 0.0272(15) 0.0284(14) 0.0002(11) -0.0035(12) 0.0003(11)
C6 0.0208(12) 0.0257(13) 0.0235(13) 0.0053(10) 0.0033(10) 0.0036(10)
C7 0.0300(14) 0.0266(14) 0.0249(13) 0.0072(11) 0.0079(11) 0.0026(10)
C8 0.0243(12) 0.0243(13) 0.0197(12) -0.0012(10) 0.0028(10) 0.0008(10)
C9 0.0396(15) 0.0223(14) 0.0243(13) -0.0043(11) -0.0070(12) 0.0009(10)
C10 0.0300(14) 0.0268(14) 0.0290(14) -0.0039(10) -0.0074(12) 0.0056(11)
C11 0.0337(14) 0.0233(14) 0.0230(13) 0.0060(10) 0.0046(11) 0.0011(10)
C12 0.0242(12) 0.0196(12) 0.0203(12) 0.0054(9) 0.0037(10) 0.0003(9)
C13 0.0253(13) 0.0233(14) 0.0303(14) -0.0028(10) -0.0003(11) 0.0032(11)
C14 0.0238(13) 0.0247(14) 0.0290(14) -0.0027(10) -0.0063(11) 0.0020(11)
C15 0.0231(12) 0.0184(12) 0.0220(12) 0.0022(9) 0.0006(10) 0.0007(9)
C16 0.0255(13) 0.0225(13) 0.0284(14) -0.0054(10) -0.0041(11) 0.0011(11)
C17 0.0282(13) 0.0260(14) 0.0241(13) -0.0007(10) -0.0047(11) -0.0015(11)
C18 0.0310(14) 0.0247(14) 0.0231(13) -0.0013(11) 0.0002(11) 0.0013(10)

loop_
_atom_type_symbol
_atom_type_description
_atom_type_scat_dispersion_real
_atom_type_scat_dispersion_imag
_atom_type_scat_source
C C 0.0033 0.0016 'International Tables Vol C Tables 4.2.6.8 and 6.1.1.4'
H H 0.0000 0.0000 'International Tables Vol C Tables 4.2.6.8 and 6.1.1.4'
N N 0.0061 0.0033 'International Tables Vol C Tables 4.2.6.8 and 6.1.1.4'
F F 0.0171 0.0103 'International Tables Vol C Tables 4.2.6.8 and 6.1.1.4'
Br Br -0.2901 2.4595 'International Tables Vol C Tables 4.2.6.8 and 6.1.1.4'
P P 0.1023 0.0942 'International Tables Vol C Tables 4.2.6.8 and 6.1.1.4'

loop_
_geom_angle_atom_site_label_1
_geom_angle_atom_site_label_2
_geom_angle_atom_site_label_3
_geom_angle
F2 P F3 90.5(2)
F2 P F4' 128.9(9)
F3 P F4' 140.6(9)
F2 P F5 92.28(18)
F3 P F5 89.66(17)
F4' P F5 87.6(8)
F2 P F1' 145.4(9)
F3 P F1' 56.9(8)
F4' P F1' 84.6(12)
F5 P F1' 98.2(9)
F3 P F2' 119.7(9)
F4' P F2' 97.6(12)
F5 P F2' 75.8(9)
F1' P F2' 173.4(13)
F2 P F6 89.3(2)
F3 P F6 90.21(16)
F4' P F6 91.5(8)
F5 P F6 178.40(17)
F1' P F6 80.4(9)
F2' P F6 105.7(9)
F2 P F3' 55.4(8)
F4' P F3' 174.9(11)
F5 P F3' 89.7(6)
F1' P F3' 91.6(11)
F2' P F3' 85.8(11)
F6 P F3' 91.1(6)
F2 P F4 92.7(2)
F3 P F4 176.4(2)
F5 P F4 91.96(17)
F1' P F4 119.6(9)
F2' P F4 63.9(9)
F6 P F4 88.08(16)
F3' P F4 148.1(8)
F2 P F1 177.8(2)
F3 P F1 91.6(3)
F4' P F1 49.0(9)
F5 P F1 88.25(18)
F2' P F1 144.1(9)
F6 P F1 90.15(18)
F3' P F1 126.7(8)
F4 P F1 85.2(2)
C8 N1 C9 108.7(2)
C8 N1 C7 125.3(2)
C9 N1 C7 126.0(2)
C8 N2 C10 108.3(2)
C8 N2 C11 125.1(2)
C10 N2 C11 126.6(2)
C2 C1 C6 119.9(3)
C2 C1 H1 120.0
C6 C1 H1 120.0
C3 C2 C1 120.7(3)
C3 C2 H2 119.6
C1 C2 H2 119.6
C2 C3 C4 119.9(3)
C2 C3 H3 120.1
C4 C3 H3 120.1
C3 C4 C5 119.6(3)
C3 C4 H4 120.2
C5 C4 H4 120.2
C6 C5 C4 120.3(3)
C6 C5 H5 119.8
C4 C5 H5 119.8
C5 C6 C1 119.5(3)
C5 C6 C7 120.6(3)
C1 C6 C7 120.0(3)
N1 C7 C6 112.3(2)
N1 C7 H7A 109.1
C6 C7 H7A 109.1
N1 C7 H7B 109.1
C6 C7 H7B 109.1
H7A C7 H7B 107.9
N2 C8 N1 108.5(2)
N2 C8 H8 125.8
N1 C8 H8 125.8
C10 C9 N1 106.7(2)
C10 C9 H9 126.6
N1 C9 H9 126.6
C9 C10 N2 107.9(2)
C9 C10 H10 126.1
N2 C10 H10 126.1
N2 C11 C12 111.8(2)
N2 C11 H11A 109.3
C12 C11 H11A 109.3
N2 C11 H11B 109.3
C12 C11 H11B 109.3
H11A C11 H11B 107.9
C17 C12 C13 118.9(2)
C17 C12 C11 120.4(2)
C13 C12 C11 120.7(2)
C14 C13 C12 120.9(2)
C14 C13 H13 119.5
C12 C13 H13 119.5
C13 C14 C15 119.9(2)
C13 C14 H14 120.0
C15 C14 H14 120.0
C14 C15 C16 119.3(2)
C14 C15 C18 122.5(2)
C16 C15 C18 118.2(2)
C17 C16 C15 120.3(2)
C17 C16 H16 119.8
C15 C16 H16 119.8
C12 C17 C16 120.6(2)
C12 C17 H17 119.7
C16 C17 H17 119.7
C15 C18 Br2 113.26(19)
C15 C18 Br1 110.52(19)
Br2 C18 Br1 109.48(13)
C15 C18 H18 107.8
Br2 C18 H18 107.8
Br1 C18 H18 107.8

loop_
_geom_bond_atom_site_label_1
_geom_bond_atom_site_label_2
_geom_bond_distance
P F2 1.564(2)
P F3 1.569(2)
P F4' 1.575(3)
P F5 1.5766(18)
P F1' 1.578(3)
P F2' 1.579(3)
P F6 1.5809(17)
P F3' 1.581(3)
P F4 1.582(2)
P F1 1.585(2)
Br1 C18 1.959(3)
Br2 C18 1.942(3)
N1 C8 1.331(4)
N1 C9 1.376(4)
N1 C7 1.476(3)
N2 C8 1.330(3)
N2 C10 1.369(3)
N2 C11 1.479(3)
C1 C2 1.382(4)
C1 C6 1.388(4)
C1 H1 0.9500
C2 C3 1.377(5)
C2 H2 0.9500
C3 C4 1.379(5)
C3 H3 0.9500
C4 C5 1.400(4)
C4 H4 0.9500
C5 C6 1.381(4)
C5 H5 0.9500
C6 C7 1.508(4)
C7 H7A 0.9900
C7 H7B 0.9900
C8 H8 0.9500
C9 C10 1.343(4)
C9 H9 0.9500
C10 H10 0.9500
C11 C12 1.516(4)
C11 H11A 0.9900
C11 H11B 0.9900
C12 C17 1.379(4)
C12 C13 1.393(4)
C13 C14 1.383(4)
C13 H13 0.9500
C14 C15 1.389(4)
C14 H14 0.9500
C15 C16 1.390(4)
C15 C18 1.492(4)
C16 C17 1.388(4)
C16 H16 0.9500
C17 H17 0.9500
C18 H18 1.0000

loop_
_geom_hbond_atom_site_label_D
_geom_hbond_atom_site_label_H
_geom_hbond_atom_site_label_A
_geom_hbond_site_symmetry_A
_geom_hbond_distance_DH
_geom_hbond_distance_HA
_geom_hbond_distance_DA
_geom_hbond_angle_DHA
_geom_hbond_publ_flag
C8 H8 F2 1_554 0.95 2.52 3.016(4) 113 yes
C9 H9 F3 4_575 0.95 2.51 3.297(5) 141 yes
C11 H11A F6 3_666 0.99 2.38 3.288(4) 152 yes
C18 H18 F6 4_565 1.00 2.47 3.273(4) 137 yes

loop_
_geom_torsion_atom_site_label_1
_geom_torsion_atom_site_label_2
_geom_torsion_atom_site_label_3
_geom_torsion_atom_site_label_4
_geom_torsion
C6 C1 C2 C3 0.5(5)
C1 C2 C3 C4 0.4(5)
C2 C3 C4 C5 -1.0(5)
C3 C4 C5 C6 0.7(5)
C4 C5 C6 C1 0.2(4)
C4 C5 C6 C7 -179.3(3)
C2 C1 C6 C5 -0.8(4)
C2 C1 C6 C7 178.7(3)
C8 N1 C7 C6 -84.2(3)
C9 N1 C7 C6 91.7(3)
C5 C6 C7 N1 -98.6(3)
C1 C6 C7 N1 81.9(3)
C10 N2 C8 N1 -0.4(3)
C11 N2 C8 N1 178.4(2)
C9 N1 C8 N2 0.6(3)
C7 N1 C8 N2 177.1(2)
C8 N1 C9 C10 -0.5(3)
C7 N1 C9 C10 -177.0(3)
N1 C9 C10 N2 0.3(3)
C8 N2 C10 C9 0.1(3)
C11 N2 C10 C9 -178.7(3)
C8 N2 C11 C12 -103.9(3)
C10 N2 C11 C12 74.6(3)
N2 C11 C12 C17 108.5(3)
N2 C11 C12 C13 -72.9(3)
C17 C12 C13 C14 -0.4(4)
C11 C12 C13 C14 -179.0(3)
C12 C13 C14 C15 1.5(4)
C13 C14 C15 C16 -1.0(4)
C13 C14 C15 C18 179.3(3)
C14 C15 C16 C17 -0.6(4)
C18 C15 C16 C17 179.1(3)
C13 C12 C17 C16 -1.2(4)
C11 C12 C17 C16 177.3(3)
C15 C16 C17 C12 1.7(4)
C14 C15 C18 Br2 -50.0(3)
C16 C15 C18 Br2 130.3(2)
C14 C15 C18 Br1 73.2(3)
C16 C15 C18 Br1 -106.5(2)
